data_7127719
loop_
_publ_author_name
'Liu, Lehui'
'Hu, Chun-Li'
'Bai, Zhiyong'
'Yuan, Feifei'
'Huang, Yisheng'
'Zhang, Lizhen'
'Lin, Zhoubin'

_publ_section_title
;
 2(C<sub>3</sub>H<sub>7</sub>N<sub>6</sub>)<sup>+</sup>&#x00B7;2Cl<sup>-</sup>&#x00B7;H<sub>2</sub>O:
 an ultraviolet nonlinear optical crystal with large birefrigence and
 strong second-harmonic generation.
;
_journal_issue 93
_journal_name_full 'Chemical communications (Cambridge, England)'
_journal_page_first 14657
_journal_page_last 14660
_journal_paper_doi 10.1039/d0cc06558g
_journal_volume 56
_journal_year 2020
_chemical_formula_moiety '2(Cl), 2(C3 H7 N6), 0.5(H4 O2)'
_chemical_formula_sum 'C6 H16 Cl2 N12 O'
_chemical_formula_weight 343.21
_space_group_crystal_system orthorhombic
_space_group_IT_number 36
_space_group_name_Hall 'C 2c -2'
_space_group_name_H-M_alt 'C m c 21'
_atom_sites_solution_hydrogens mixed
_atom_sites_solution_primary dual
_audit_creation_date 2020-06-28
_audit_creation_method
;
Olex2 1.2
(compiled 2018.05.29 svn.r3508 for OlexSys, GUI svn.r5506)
;
_audit_update_record
;
2020-07-27 deposited with the CCDC.	2020-10-26 downloaded from the CCDC.
;
_cell_angle_alpha 90
_cell_angle_beta 90
_cell_angle_gamma 90
_cell_formula_units_Z 4
_cell_length_a 16.7812(5)
_cell_length_b 12.2467(4)
_cell_length_c 6.9816(2)
_cell_measurement_reflns_used 3929
_cell_measurement_temperature 300.00(11)
_cell_measurement_theta_max 60.2170
_cell_measurement_theta_min 4.5990
_cell_volume 1434.82(8)
_computing_cell_refinement 'CrysAlisPro 1.171.40.59a (Rigaku OD, 2019)'
_computing_data_collection 'CrysAlisPro 1.171.40.59a (Rigaku OD, 2019)'
_computing_data_reduction 'CrysAlisPro 1.171.40.59a (Rigaku OD, 2019)'
_computing_molecular_graphics 'Olex2 (Dolomanov et al., 2009)'
_computing_publication_material 'Olex2 (Dolomanov et al., 2009)'
_computing_structure_refinement 'ShelXL (Sheldrick, 2015)'
_computing_structure_solution 'ShelXT (Sheldrick, 2015)'
_diffrn_ambient_environment air
_diffrn_ambient_temperature 300.00(11)
_diffrn_detector 'Hybrid Pixel Array Detector'
_diffrn_detector_area_resol_mean 10.0000
_diffrn_detector_type HyPix
_diffrn_measured_fraction_theta_full 1.000
_diffrn_measured_fraction_theta_max 0.992
_diffrn_measurement_details
;
List of Runs (angles in degrees, time in seconds):

  # Type    Start    End  Width  t~exp~   \w     \q     \k     \f   Frames
#--------------------------------------------------------------------------
  1  \w     38.00  64.00   0.50    0.05    --   -1.56  19.00-180.00   52
  2  \w    -19.00   7.00   0.50    0.05    --   -1.56 -38.00   0.00   52
  3  \w    -12.00  28.00   0.50    0.05    --   -1.56  19.00-180.00   80
  4  \w    -75.00 -22.00   0.50    0.05    --   -1.56 -38.00   0.00  106
  5  \w     -3.00  23.00   0.50    0.08    --   72.34 -19.00 -60.00   52
  6  \w     23.00  60.00   0.50    0.08    --   72.34-125.00 -60.00   74
  7  \w     -2.00  24.00   0.50    0.08    --   72.34 -19.00   0.00   52
  8  \w     49.00 127.00   0.50    0.08    --   72.34  77.00 -90.00  156
  9  \w     86.00 144.00   0.50    0.08    --   72.34 125.00   0.00  116
 10  \w     42.00 102.00   0.50    0.08    --   72.34 -99.00 -30.00  120
 11  \w     39.00  65.00   0.50    0.08    --   72.34 -57.00 -90.00   52
 12  \w     64.00 111.00   0.50    0.08    --   72.34-125.00 -60.00   94
 13  \w    -96.00 -68.00   0.50    0.08    --  -75.46  77.00  90.00   56
 14  \w    -25.00   0.00   0.50    0.08    --  -75.46  19.00-120.00   50
 15  \w   -111.00 -80.00   0.50    0.08    --  -75.46-125.00  30.00   62
 16  \w    -60.00 -21.00   0.50    0.08    --  -75.46  57.00-150.00   78
 17  \w    -40.00 -14.00   0.50    0.08    --  -75.46  38.00  30.00   52
 18  \w    -51.00 -23.00   0.50    0.08    --  -75.46 125.00 120.00   56
 19  \w   -109.00 -68.00   0.50    0.08    --  -75.46 125.00 120.00   82
 20  \w    -62.00  -2.00   0.50    0.08    --  -75.46  57.00  90.00  120
 21  \w    -58.00 -12.00   0.50    0.08    --  -75.46  57.00  30.00   92
 22  \w   -142.00-116.00   0.50    0.08    --  -75.46-125.00  30.00   52
 23  \w    -37.00 -10.00   0.50    0.08    --  -75.46  38.00 -30.00   54
 24  \w    -65.00 -11.00   0.50    0.08    --  -75.46  77.00  90.00  108
 25  \w    -58.00  -7.00   0.50    0.08    --  -75.46  57.00 150.00  102
 26  \w   -137.00 -95.00   0.50    0.08    --  -75.46 -99.00  90.00   84
;
_diffrn_measurement_device 'four-circle diffractometer'
_diffrn_measurement_device_type 'ROD, Synergy Custom system, HyPix'
_diffrn_measurement_method '\w scans'
_diffrn_orient_matrix_type 'CrysAlisPro convention (1999,Acta A55,543-557)'
_diffrn_orient_matrix_UB_11 -0.0270370000
_diffrn_orient_matrix_UB_12 -0.0884917000
_diffrn_orient_matrix_UB_13 -0.0918658000
_diffrn_orient_matrix_UB_21 0.0726913000
_diffrn_orient_matrix_UB_22 -0.0171328000
_diffrn_orient_matrix_UB_23 -0.0729445000
_diffrn_orient_matrix_UB_31 0.0185403000
_diffrn_orient_matrix_UB_32 -0.0619551000
_diffrn_orient_matrix_UB_33 0.1519099000
_diffrn_radiation_monochromator mirror
_diffrn_radiation_probe x-ray
_diffrn_radiation_type GaK\a
_diffrn_radiation_wavelength 1.3405
_diffrn_reflns_av_R_equivalents 0.0681
_diffrn_reflns_av_unetI/netI 0.0576
_diffrn_reflns_Laue_measured_fraction_full 1.000
_diffrn_reflns_Laue_measured_fraction_max 0.992
_diffrn_reflns_limit_h_max 21
_diffrn_reflns_limit_h_min -20
_diffrn_reflns_limit_k_max 14
_diffrn_reflns_limit_k_min -15
_diffrn_reflns_limit_l_max 8
_diffrn_reflns_limit_l_min -8
_diffrn_reflns_number 7725
_diffrn_reflns_point_group_measured_fraction_full 0.908
_diffrn_reflns_point_group_measured_fraction_max 0.888
_diffrn_reflns_theta_full 53.543
_diffrn_reflns_theta_max 60.643
_diffrn_reflns_theta_min 3.885
_diffrn_source 'micro-focus metaljet'
_exptl_absorpt_coefficient_mu 2.795
_exptl_absorpt_correction_T_max 1.00000
_exptl_absorpt_correction_T_min 0.68391
_exptl_absorpt_correction_type multi-scan
_exptl_absorpt_process_details
;
CrysAlisPro 1.171.40.59a (Rigaku Oxford Diffraction, 2019)
Empirical absorption correction using spherical harmonics,
 implemented in SCALE3 ABSPACK scaling algorithm.
;
_exptl_crystal_colour colourless
_exptl_crystal_colour_primary colourless
_exptl_crystal_density_diffrn 1.589
_exptl_crystal_description needle
_exptl_crystal_F_000 712
_exptl_crystal_size_max 0.3
_exptl_crystal_size_mid 0.1
_exptl_crystal_size_min 0.1
_refine_diff_density_max 0.265
_refine_diff_density_min -0.408
_refine_diff_density_rms 0.062
_refine_ls_abs_structure_details
;
 Flack x determined using 396 quotients [(I+)-(I-)]/[(I+)+(I-)]
 (Parsons, Flack and Wagner, Acta Cryst. B69 (2013) 249-259).
;
_refine_ls_abs_structure_Flack 0.05(3)
_refine_ls_extinction_method none
_refine_ls_goodness_of_fit_ref 1.025
_refine_ls_hydrogen_treatment mixed
_refine_ls_matrix_type full
_refine_ls_number_parameters 124
_refine_ls_number_reflns 1523
_refine_ls_number_restraints 1
_refine_ls_restrained_S_all 1.024
_refine_ls_R_factor_all 0.0501
_refine_ls_R_factor_gt 0.0394
_refine_ls_shift/su_max 0.000
_refine_ls_shift/su_mean 0.000
_refine_ls_structure_factor_coef Fsqd
_refine_ls_weighting_details 'w=1/[\s^2^(Fo^2^)+(0.0469P)^2^] where P=(Fo^2^+2Fc^2^)/3'
_refine_ls_weighting_scheme calc
_refine_ls_wR_factor_gt 0.0860
_refine_ls_wR_factor_ref 0.0907
_reflns_Friedel_coverage 0.650
_reflns_Friedel_fraction_full 0.798
_reflns_Friedel_fraction_max 0.764
_reflns_number_gt 1288
_reflns_number_total 1523
_reflns_threshold_expression 'I > 2\s(I)'
_cod_data_source_file d0cc06558g2.cif
_cod_data_source_block melcl
_cod_database_code 7127719
_shelx_shelxl_version_number 2018/1
_chemical_oxdiff_formula 'C NO Cl'
_shelx_space_group_comment
;
The symmetry employed for this shelxl refinement is uniquely defined
by the following loop, which should always be used as a source of
symmetry information in preference to the above space-group names.
They are only intended as comments.
;
_shelx_estimated_absorpt_t_max 0.767
_shelx_estimated_absorpt_t_min 0.488
_diffrn_oxdiff_digest_frames
;
017fef63c6393b89775bef17ec276c68ef02054adf8
;
_reflns_odcompleteness_completeness 100.00
_reflns_odcompleteness_iscentric 1
_reflns_odcompleteness_theta 56.82
_olex2_refinement_description
;
1. Fixed Uiso
 At 1.2 times of:
  All N(H) groups
 At 1.5 times of:
  All O(H,H) groups
2. Others
 Fixed Sof: H1WA(0.5) H1WB(0.5)
3.a Free rotating group:
 O1W(H1WA,H1WB)
3.b Aromatic/amide H refined with riding coordinates:
 N5(H5)
;
_olex2_submission_special_instructions 'No special instructions were received'
_oxdiff_exptl_absorpt_empirical_details
;
Empirical correction (ABSPACK) includes:
- Absorption correction using spherical harmonics
- Frame scaling
;
_oxdiff_exptl_absorpt_empirical_full_max 3.372
_oxdiff_exptl_absorpt_empirical_full_min 0.306

loop_
_space_group_symop_operation_xyz
'x, y, z'
'-x, -y, z+1/2'
'x, -y, z+1/2'
'-x, y, z'
'x+1/2, y+1/2, z'
'-x+1/2, -y+1/2, z+1/2'
'x+1/2, -y+1/2, z+1/2'
'-x+1/2, y+1/2, z'

loop_
_atom_site_label
_atom_site_type_symbol
_atom_site_fract_x
_atom_site_fract_y
_atom_site_fract_z
_atom_site_U_iso_or_equiv
_atom_site_adp_type
_atom_site_occupancy
_atom_site_site_symmetry_order
_atom_site_calc_flag
_atom_site_refinement_flags_posn
_atom_site_refinement_flags_adp
_atom_site_refinement_flags_occupancy
_atom_site_disorder_assembly
_atom_site_disorder_group
Cl1 Cl 0.500000 0.42865(10) 0.75233(17) 0.0360(3) Uani 1 2 d S T P . .
N3 N 0.12231(16) 0.5155(3) 0.3413(5) 0.0328(6) Uani 1 1 d . . . . .
H3A H 0.096(2) 0.576(4) 0.317(6) 0.039 Uiso 1 1 d R . . . .
H3B H 0.101(2) 0.460(3) 0.322(5) 0.030(11) Uiso 1 1 d . . . . .
N1 N 0.34887(19) 0.3338(3) 0.5167(5) 0.0373(7) Uani 1 1 d . . . . .
H1A H 0.394(3) 0.338(3) 0.557(6) 0.045 Uiso 1 1 d R . . . .
H1B H 0.327(3) 0.276(4) 0.496(7) 0.046(13) Uiso 1 1 d . . . . .
N4 N 0.23027(15) 0.6162(2) 0.4310(4) 0.0272(6) Uani 1 1 d . . . . .
N2 N 0.23278(15) 0.4196(2) 0.4297(4) 0.0268(6) Uani 1 1 d . . . . .
N5 N 0.34371(14) 0.5204(2) 0.5314(4) 0.0272(6) Uani 1 1 d . . . . .
H5 H 0.391067 0.521322 0.578412 0.033 Uiso 1 1 calc R . . . .
N6 N 0.34315(19) 0.7071(3) 0.5272(5) 0.0349(7) Uani 1 1 d . . . . .
H6A H 0.319(3) 0.773(4) 0.497(6) 0.042 Uiso 1 1 d R . . . .
H6B H 0.387(3) 0.708(3) 0.574(6) 0.044(12) Uiso 1 1 d . . . . .
C1 C 0.19664(16) 0.5171(3) 0.4025(4) 0.0236(6) Uani 1 1 d . . . . .
C3 C 0.3047(2) 0.6157(3) 0.4960(5) 0.0260(7) Uani 1 1 d . . . . .
C2 C 0.3072(2) 0.4229(3) 0.4916(5) 0.0258(7) Uani 1 1 d . . . . .
Cl2 Cl 0.500000 0.78185(9) 0.7650(2) 0.0396(3) Uani 1 2 d S T P . .
O1W O 0.500000 0.1570(3) 0.7353(9) 0.0623(12) Uani 1 2 d S T P . .
H1WA H 0.468997 0.174219 0.643879 0.093 Uiso 0.5 1 d G . . . .
H1WB H 0.493398 0.207101 0.817956 0.093 Uiso 0.5 1 d G . . . .

loop_
_atom_site_aniso_label
_atom_site_aniso_U_11
_atom_site_aniso_U_22
_atom_site_aniso_U_33
_atom_site_aniso_U_23
_atom_site_aniso_U_13
_atom_site_aniso_U_12
Cl1 0.0207(5) 0.0455(6) 0.0418(5) -0.0007(7) 0.000 0.000
N3 0.0198(13) 0.0270(15) 0.0516(16) 0.0005(14) -0.0092(11) 0.0001(12)
N1 0.0207(15) 0.0268(16) 0.064(2) -0.0052(17) -0.0064(14) 0.0051(12)
N4 0.0194(11) 0.0247(14) 0.0374(15) 0.0007(12) -0.0032(10) 0.0002(11)
N2 0.0190(12) 0.0260(14) 0.0354(14) -0.0019(12) -0.0017(10) 0.0009(11)
N5 0.0143(11) 0.0270(15) 0.0402(15) -0.0028(14) -0.0054(10) 0.0022(10)
N6 0.0223(15) 0.0286(17) 0.0538(18) -0.0012(16) -0.0078(12) -0.0026(12)
C1 0.0182(12) 0.0247(16) 0.0280(14) -0.0002(12) -0.0005(11) 0.0012(11)
C3 0.0190(16) 0.0281(18) 0.0308(16) -0.0010(14) 0.0003(12) 0.0002(12)
C2 0.0183(15) 0.0273(17) 0.0318(16) 0.0001(14) 0.0018(11) 0.0021(13)
Cl2 0.0201(5) 0.0378(6) 0.0611(7) -0.0121(6) 0.000 0.000
O1W 0.051(2) 0.042(2) 0.094(4) 0.003(3) 0.000 0.000

loop_
_atom_type_symbol
_atom_type_description
_atom_type_scat_dispersion_real
_atom_type_scat_dispersion_imag
_atom_type_scat_source
C C 0.0147 0.0070 'International Tables Vol C Tables 4.2.6.8 and 6.1.1.4'
H H 0.0000 0.0000 'International Tables Vol C Tables 4.2.6.8 and 6.1.1.4'
Cl Cl 0.3292 0.5397 'International Tables Vol C Tables 4.2.6.8 and 6.1.1.4'
N N 0.0253 0.0135 'International Tables Vol C Tables 4.2.6.8 and 6.1.1.4'
O O 0.0412 0.0250 'International Tables Vol C Tables 4.2.6.8 and 6.1.1.4'

loop_
_geom_angle_atom_site_label_1
_geom_angle_atom_site_label_2
_geom_angle_atom_site_label_3
_geom_angle
_geom_angle_site_symmetry_1
_geom_angle_site_symmetry_3
_geom_angle_publ_flag
H3A N3 H3B 119(4) . . ?
C1 N3 H3A 122(3) . . ?
C1 N3 H3B 120(3) . . ?
H1A N1 H1B 122(4) . . ?
C2 N1 H1A 120(3) . . ?
C2 N1 H1B 118(3) . . ?
C3 N4 C1 116.0(3) . . ?
C2 N2 C1 116.3(3) . . ?
C3 N5 H5 120.2 . . ?
C3 N5 C2 119.7(3) . . ?
C2 N5 H5 120.2 . . ?
H6A N6 H6B 119(4) . . ?
C3 N6 H6A 119(3) . . ?
C3 N6 H6B 122(3) . . ?
N3 C1 N4 117.1(3) . . ?
N3 C1 N2 117.2(3) . . ?
N2 C1 N4 125.7(3) . . ?
N4 C3 N5 121.2(3) . . ?
N6 C3 N4 121.1(3) . . ?
N6 C3 N5 117.7(3) . . ?
N1 C2 N2 121.6(3) . . ?
N1 C2 N5 117.4(3) . . ?
N2 C2 N5 121.0(3) . . ?
H1WA O1W H1WA 75.5 . 4_655 ?
H1WA O1W H1WB 114.2 . 4_655 ?
H1WA O1W H1WB 104.5 4_655 4_655 ?
H1WA O1W H1WB 104.5 . . ?
H1WB O1W H1WA 114.2 . 4_655 ?
H1WB O1W H1WB 15.0 . 4_655 ?

loop_
_geom_bond_atom_site_label_1
_geom_bond_atom_site_label_2
_geom_bond_distance
_geom_bond_site_symmetry_2
_geom_bond_publ_flag
N3 H3A 0.88(4) . ?
N3 H3B 0.78(4) . ?
N3 C1 1.319(4) . ?
N1 H1A 0.81(4) . ?
N1 H1B 0.81(5) . ?
N1 C2 1.308(4) . ?
N4 C1 1.353(4) . ?
N4 C3 1.328(4) . ?
N2 C1 1.352(4) . ?
N2 C2 1.322(4) . ?
N5 H5 0.8600 . ?
N5 C3 1.361(4) . ?
N5 C2 1.371(4) . ?
N6 H6A 0.93(5) . ?
N6 H6B 0.81(4) . ?
N6 C3 1.311(4) . ?
O1W H1WA 0.85(10) 4_655 ?
O1W H1WA 0.8501 . ?
O1W H1WB 0.85(4) 4_655 ?
O1W H1WB 0.8499 . ?

loop_
_geom_torsion_atom_site_label_1
_geom_torsion_atom_site_label_2
_geom_torsion_atom_site_label_3
_geom_torsion_atom_site_label_4
_geom_torsion
_geom_torsion_site_symmetry_1
_geom_torsion_site_symmetry_2
_geom_torsion_site_symmetry_3
_geom_torsion_site_symmetry_4
_geom_torsion_publ_flag
C1 N4 C3 N5 -0.2(4) . . . . ?
C1 N4 C3 N6 179.5(3) . . . . ?
C1 N2 C2 N1 -177.6(3) . . . . ?
C1 N2 C2 N5 2.1(4) . . . . ?
C3 N4 C1 N3 178.8(3) . . . . ?
C3 N4 C1 N2 -1.8(5) . . . . ?
C3 N5 C2 N1 175.8(3) . . . . ?
C3 N5 C2 N2 -3.9(5) . . . . ?
C2 N2 C1 N3 -179.8(3) . . . . ?
C2 N2 C1 N4 0.8(5) . . . . ?
C2 N5 C3 N4 2.9(5) . . . . ?
C2 N5 C3 N6 -176.7(3) . . . . ?
